data_4506478
loop_
_publ_author_name
'Gogoi, Abhijit'
'Das, Gopal'

_publ_section_title
;
 Charge-Assisted Complexation of Anions of Different Dimensionality by
 Benzimidazole-Based Receptors Bearing -OH Functionality
;
_journal_issue 8
_journal_name_full 'Crystal Growth &amp; Design'
_journal_page_first 4012
_journal_paper_doi 10.1021/cg300496t
_journal_volume 12
_journal_year 2012
_chemical_formula_moiety 'C18 H16 N3 O, C2 H4 O2, C2 H3 O2'
_chemical_formula_sum 'C22 H23 N3 O5'
_chemical_formula_weight 409.43
_chemical_name_systematic
; 
 ? 
;
_space_group_IT_number 60
_symmetry_cell_setting orthorhombic
_symmetry_space_group_name_Hall '-P 2n 2ab'
_symmetry_space_group_name_H-M 'P b c n'
_atom_sites_solution_hydrogens geom
_atom_sites_solution_primary direct
_atom_sites_solution_secondary difmap
_audit_creation_method SHELXL-97
_cell_angle_alpha 90.00
_cell_angle_beta 90.00
_cell_angle_gamma 90.00
_cell_formula_units_Z 8
_cell_length_a 20.5488(8)
_cell_length_b 8.7943(4)
_cell_length_c 22.5893(9)
_cell_measurement_reflns_used 6794
_cell_measurement_temperature 298(2)
_cell_measurement_theta_max 28.420
_cell_volume 4082.2(3)
_computing_cell_refinement 'Bruker SMART'
_computing_data_collection 'Bruker SMART'
_computing_data_reduction 'Bruker SAINT'
_computing_molecular_graphics 'Bruker SHELXTL'
_computing_publication_material 'Bruker SHELXTL'
_computing_structure_refinement 'SHELXL-97 (Sheldrick, 1997)'
_computing_structure_solution 'SHELXS-97 (Sheldrick, 1990)'
_diffrn_ambient_temperature 298(2)
_diffrn_measured_fraction_theta_full 0.982
_diffrn_measured_fraction_theta_max 0.982
_diffrn_measurement_device_type 'CCD area detector'
_diffrn_measurement_method 'phi and omega scans'
_diffrn_radiation_monochromator graphite
_diffrn_radiation_source 'fine-focus sealed tube'
_diffrn_radiation_type MoK\a
_diffrn_radiation_wavelength 0.71073
_diffrn_reflns_av_R_equivalents 0.0463
_diffrn_reflns_av_sigmaI/netI 0.0409
_diffrn_reflns_limit_h_max 23
_diffrn_reflns_limit_h_min -27
_diffrn_reflns_limit_k_max 11
_diffrn_reflns_limit_k_min -11
_diffrn_reflns_limit_l_max 27
_diffrn_reflns_limit_l_min -29
_diffrn_reflns_number 45643
_diffrn_reflns_theta_full 28.42
_diffrn_reflns_theta_max 28.42
_diffrn_reflns_theta_min 1.80
_exptl_absorpt_coefficient_mu 0.096
_exptl_absorpt_correction_T_max 0.973
_exptl_absorpt_correction_T_min 0.960
_exptl_absorpt_correction_type multi-scan
_exptl_absorpt_process_details SADABS
_exptl_crystal_colour colourless
_exptl_crystal_density_diffrn 1.332
_exptl_crystal_density_method 'not measured'
_exptl_crystal_description block
_exptl_crystal_F_000 1728
_exptl_crystal_size_max 0.48
_exptl_crystal_size_mid 0.35
_exptl_crystal_size_min 0.28
_refine_diff_density_max 0.216
_refine_diff_density_min -0.188
_refine_diff_density_rms 0.036
_refine_ls_extinction_coef 0.0010(4)
_refine_ls_extinction_expression Fc^*^=kFc[1+0.001xFc^2^\l^3^/sin(2\q)]^-1/4^
_refine_ls_extinction_method SHELXL
_refine_ls_goodness_of_fit_ref 0.953
_refine_ls_hydrogen_treatment mixed
_refine_ls_matrix_type full
_refine_ls_number_parameters 287
_refine_ls_number_reflns 5046
_refine_ls_number_restraints 0
_refine_ls_restrained_S_all 0.953
_refine_ls_R_factor_all 0.1046
_refine_ls_R_factor_gt 0.0496
_refine_ls_shift/su_max 0.000
_refine_ls_shift/su_mean 0.000
_refine_ls_structure_factor_coef Fsqd
_refine_ls_weighting_details 'calc w=1/[\s^2^(Fo^2^)+(0.0850P)^2^+0.0520P] where P=(Fo^2^+2Fc^2^)/3'
_refine_ls_weighting_scheme calc
_refine_ls_wR_factor_gt 0.1284
_refine_ls_wR_factor_ref 0.1505
_reflns_number_gt 2865
_reflns_number_total 5046
_reflns_threshold_expression >2sigma(I)
_cod_data_source_file cg300496t_si_002.cif
_cod_data_source_block nap-acetate
_cod_depositor_comments
;
The following automatic conversions were performed:

'_symmetry_cell_setting' value 'Orthorhombic' changed to
'orthorhombic' according to
/home/saulius/struct/CIF-dictionaries/cif_core.dic dictionary named
'cif_core.dic' version 2.4.2 from
2011-04-26.

'_exptl_absorpt_correction_type' value 'MULTI-SCAN'
changed to 'multi-scan' according to
/home/saulius/struct/CIF-dictionaries/cif_core.dic dictionary named
'cif_core.dic' version 2.4.2 from 2011-04-26.

Automatic conversion script
Id: cif_fix_values 1891 2012-01-12 08:04:46Z andrius 
;
_cod_original_sg_symbol_H-M 'Pbcn '
_cod_database_code 4506478

loop_
_symmetry_equiv_pos_as_xyz
'x, y, z'
'-x+1/2, -y+1/2, z+1/2'
'-x, y, -z+1/2'
'x+1/2, -y+1/2, -z'
'-x, -y, -z'
'x-1/2, y-1/2, -z-1/2'
'x, -y, z-1/2'
'-x-1/2, y-1/2, z'

loop_
_atom_site_label
_atom_site_type_symbol
_atom_site_fract_x
_atom_site_fract_y
_atom_site_fract_z
_atom_site_U_iso_or_equiv
_atom_site_adp_type
_atom_site_occupancy
_atom_site_symmetry_multiplicity
_atom_site_calc_flag
_atom_site_refinement_flags
C10 C 0.14360(7) 0.71428(17) 0.17908(7) 0.0385(4) Uani 1 1 d .
C1 C 0.14642(7) 0.66425(17) 0.11902(7) 0.0382(4) Uani 1 1 d .
C2 C 0.19258(7) 0.72722(19) 0.08215(8) 0.0431(4) Uani 1 1 d .
C12 C 0.01931(8) 0.66779(18) 0.03812(7) 0.0399(4) Uani 1 1 d .
C9 C 0.09586(8) 0.66449(19) 0.21958(8) 0.0458(4) Uani 1 1 d .
H9 H 0.0644 0.5955 0.2073 0.055 Uiso 1 1 calc R
C5 C 0.19035(8) 0.82190(19) 0.19997(8) 0.0466(4) Uani 1 1 d .
C3 C 0.23763(8) 0.8362(2) 0.10278(9) 0.0553(5) Uani 1 1 d .
H3 H 0.2680 0.8776 0.0769 0.066 Uiso 1 1 calc R
C14 C -0.08718(9) 0.8691(2) -0.05956(8) 0.0520(5) Uani 1 1 d .
H14 H -0.1310 0.8553 -0.0507 0.062 Uiso 1 1 calc R
C4 C 0.23682(9) 0.8806(2) 0.15996(9) 0.0574(5) Uani 1 1 d .
H4 H 0.2673 0.9509 0.1732 0.069 Uiso 1 1 calc R
C13 C -0.03890(8) 0.80004(18) -0.02669(7) 0.0413(4) Uani 1 1 d .
C8 C 0.09520(10) 0.7159(2) 0.27651(9) 0.0573(5) Uani 1 1 d .
H8 H 0.0629 0.6825 0.3022 0.069 Uiso 1 1 calc R
C18 C 0.02640(8) 0.82016(18) -0.04032(8) 0.0425(4) Uani 1 1 d .
C6 C 0.18844(9) 0.8694(2) 0.25966(8) 0.0579(5) Uani 1 1 d .
H6 H 0.2196 0.9373 0.2735 0.069 Uiso 1 1 calc R
C7 C 0.14211(10) 0.8178(2) 0.29698(9) 0.0614(5) Uani 1 1 d .
H7 H 0.1415 0.8500 0.3362 0.074 Uiso 1 1 calc R
C16 C -0.00233(9) 0.9824(2) -0.11867(8) 0.0584(5) Uani 1 1 d .
H16 H 0.0091 1.0463 -0.1498 0.070 Uiso 1 1 calc R
C17 C 0.04621(9) 0.9126(2) -0.08596(8) 0.0532(5) Uani 1 1 d .
H17 H 0.0900 0.9275 -0.0945 0.064 Uiso 1 1 calc R
C15 C -0.06752(10) 0.9594(2) -0.10610(9) 0.0590(5) Uani 1 1 d .
H15 H -0.0988 1.0061 -0.1296 0.071 Uiso 1 1 calc R
N3 N 0.06131(7) 0.73362(16) 0.00069(6) 0.0445(4) Uani 1 1 d .
H3N H 0.1029 0.7242 0.0017 0.053 Uiso 1 1 calc R
N2 N -0.04130(6) 0.70457(16) 0.02227(6) 0.0431(4) Uani 1 1 d .
H2N H -0.0762 0.6741 0.0396 0.052 Uiso 1 1 calc R
C11 C 0.10296(7) 0.53830(18) 0.09672(8) 0.0420(4) Uani 1 1 d .
H11B H 0.1220 0.4972 0.0608 0.050 Uiso 1 1 calc R
H11A H 0.1026 0.4576 0.1260 0.050 Uiso 1 1 calc R
N1 N 0.03545(6) 0.58079(15) 0.08402(6) 0.0433(4) Uani 1 1 d .
H1N H 0.0052 0.5483 0.1071 0.052 Uiso 1 1 calc R
O1 O 0.19395(6) 0.68374(15) 0.02390(5) 0.0530(3) Uani 1 1 d .
H1O H 0.2262 0.7199 0.0078 0.079 Uiso 1 1 calc R
O5 O 0.29959(6) 0.77596(17) 0.97459(6) 0.0656(4) Uani 1 1 d .
O4 O 0.35808(6) 0.93068(15) 0.92049(5) 0.0603(4) Uani 1 1 d .
C21 C 0.30391(8) 0.8754(2) 0.93590(8) 0.0500(5) Uani 1 1 d .
C22 C 0.24339(9) 0.9315(3) 0.90616(10) 0.0741(7) Uani 1 1 d .
H22C H 0.2543 1.0120 0.8792 0.111 Uiso 1 1 calc R
H22B H 0.2136 0.9689 0.9355 0.111 Uiso 1 1 calc R
H22A H 0.2235 0.8496 0.8847 0.111 Uiso 1 1 calc R
C19 C 0.08564(10) 0.3459(2) 0.31265(9) 0.0530(5) Uani 1 1 d .
C20 C 0.09075(15) 0.2445(3) 0.25992(12) 0.0739(7) Uani 1 1 d .
O3 O 0.03540(6) 0.40359(14) 0.32973(5) 0.0576(4) Uani 1 1 d .
O2 O 0.14178(7) 0.36670(18) 0.33857(7) 0.0765(4) Uani 1 1 d .
H2O H 0.1371 0.4233 0.3671 0.115 Uiso 1 1 calc R
H20A H 0.0812(14) 0.143(4) 0.2714(14) 0.148(13) Uiso 1 1 d .
H20C H 0.1331(19) 0.237(3) 0.2436(14) 0.165(14) Uiso 1 1 d .
H20B H 0.0579(14) 0.270(3) 0.2308(12) 0.118(10) Uiso 1 1 d .

loop_
_atom_site_aniso_label
_atom_site_aniso_U_11
_atom_site_aniso_U_22
_atom_site_aniso_U_33
_atom_site_aniso_U_23
_atom_site_aniso_U_13
_atom_site_aniso_U_12
C10 0.0326(9) 0.0399(9) 0.0430(10) 0.0063(7) -0.0032(7) 0.0022(7)
C1 0.0276(8) 0.0428(9) 0.0442(10) 0.0050(7) -0.0045(7) 0.0005(7)
C2 0.0320(9) 0.0536(10) 0.0437(11) 0.0046(8) -0.0018(8) 0.0004(7)
C12 0.0312(9) 0.0466(9) 0.0420(10) -0.0056(8) -0.0018(7) -0.0034(7)
C9 0.0433(10) 0.0476(10) 0.0465(11) 0.0022(8) 0.0016(8) -0.0027(8)
C5 0.0399(10) 0.0504(10) 0.0493(11) 0.0013(8) -0.0060(8) -0.0032(8)
C3 0.0369(10) 0.0716(13) 0.0573(13) 0.0047(10) 0.0029(9) -0.0160(9)
C14 0.0404(10) 0.0548(11) 0.0608(12) -0.0011(9) -0.0074(9) 0.0062(8)
C4 0.0456(12) 0.0665(12) 0.0602(13) -0.0033(10) -0.0053(9) -0.0193(9)
C13 0.0374(10) 0.0426(9) 0.0440(10) -0.0057(8) -0.0037(8) -0.0002(7)
C8 0.0590(12) 0.0598(12) 0.0533(12) 0.0049(10) 0.0117(10) -0.0049(9)
C18 0.0390(10) 0.0460(10) 0.0426(10) -0.0032(8) -0.0037(8) -0.0011(7)
C6 0.0592(13) 0.0589(11) 0.0556(13) -0.0068(10) -0.0073(10) -0.0094(9)
C7 0.0726(14) 0.0646(12) 0.0469(12) -0.0050(10) 0.0007(10) -0.0047(11)
C16 0.0652(15) 0.0548(11) 0.0553(12) 0.0091(9) -0.0009(10) 0.0031(10)
C17 0.0455(11) 0.0583(11) 0.0560(12) 0.0071(10) 0.0021(9) -0.0031(8)
C15 0.0590(13) 0.0534(11) 0.0645(13) 0.0047(10) -0.0111(10) 0.0118(9)
N3 0.0287(8) 0.0568(9) 0.0481(9) 0.0030(7) -0.0020(6) -0.0010(6)
N2 0.0288(8) 0.0532(8) 0.0474(9) 0.0016(7) 0.0004(6) -0.0032(6)
C11 0.0353(10) 0.0441(9) 0.0465(10) 0.0015(8) -0.0030(8) -0.0007(7)
N1 0.0311(8) 0.0561(9) 0.0428(8) 0.0061(7) -0.0017(6) -0.0049(6)
O1 0.0380(7) 0.0758(9) 0.0451(8) -0.0011(6) 0.0052(5) -0.0091(6)
O5 0.0406(8) 0.0931(10) 0.0630(9) 0.0206(8) 0.0060(6) -0.0017(7)
O4 0.0351(7) 0.0857(9) 0.0601(8) 0.0162(7) 0.0049(6) -0.0003(6)
C21 0.0357(10) 0.0705(12) 0.0436(11) -0.0006(9) 0.0045(8) 0.0014(9)
C22 0.0412(12) 0.1003(17) 0.0808(15) 0.0173(13) -0.0104(11) -0.0016(10)
C19 0.0514(12) 0.0495(11) 0.0581(13) 0.0001(9) -0.0060(10) 0.0041(9)
C20 0.0739(18) 0.0755(17) 0.0721(17) -0.0230(13) -0.0057(14) 0.0141(13)
O3 0.0488(8) 0.0597(8) 0.0642(9) -0.0053(6) 0.0005(6) 0.0063(6)
O2 0.0502(9) 0.0911(11) 0.0880(11) -0.0295(8) -0.0130(8) 0.0161(7)

loop_
_atom_type_symbol
_atom_type_description
_atom_type_scat_dispersion_real
_atom_type_scat_dispersion_imag
_atom_type_scat_source
C C 0.0033 0.0016 'International Tables Vol C Tables 4.2.6.8 and 6.1.1.4'
H H 0.0000 0.0000 'International Tables Vol C Tables 4.2.6.8 and 6.1.1.4'
N N 0.0061 0.0033 'International Tables Vol C Tables 4.2.6.8 and 6.1.1.4'
O O 0.0106 0.0060 'International Tables Vol C Tables 4.2.6.8 and 6.1.1.4'

loop_
_geom_angle_atom_site_label_1
_geom_angle_atom_site_label_2
_geom_angle_atom_site_label_3
_geom_angle
C9 C10 C1 123.29(14)
C9 C10 C5 117.31(15)
C1 C10 C5 119.40(14)
C2 C1 C10 118.58(14)
C2 C1 C11 120.02(14)
C10 C1 C11 121.29(14)
O1 C2 C1 118.83(14)
O1 C2 C3 119.53(15)
C1 C2 C3 121.63(16)
N1 C12 N2 125.48(15)
N1 C12 N3 125.44(15)
N2 C12 N3 109.08(15)
C8 C9 C10 121.03(16)
C6 C5 C4 121.43(16)
C6 C5 C10 119.52(16)
C4 C5 C10 119.04(16)
C4 C3 C2 120.29(17)
C15 C14 C13 116.95(17)
C3 C4 C5 120.99(16)
C14 C13 C18 121.32(16)
C14 C13 N2 131.96(16)
C18 C13 N2 106.72(14)
C9 C8 C7 121.26(18)
C17 C18 C13 121.87(16)
C17 C18 N3 131.87(16)
C13 C18 N3 106.25(14)
C7 C6 C5 121.08(17)
C6 C7 C8 119.75(18)
C15 C16 C17 121.52(18)
C18 C17 C16 116.69(17)
C14 C15 C16 121.63(18)
C12 N3 C18 108.86(14)
C12 N2 C13 109.06(13)
N1 C11 C1 116.00(13)
C12 N1 C11 122.36(14)
O5 C21 O4 121.92(17)
O5 C21 C22 119.31(17)
O4 C21 C22 118.77(17)
O3 C19 O2 123.38(17)
O3 C19 C20 124.3(2)
O2 C19 C20 112.29(19)

loop_
_geom_bond_atom_site_label_1
_geom_bond_atom_site_label_2
_geom_bond_distance
C10 C9 1.411(2)
C10 C1 1.427(2)
C10 C5 1.429(2)
C1 C2 1.378(2)
C1 C11 1.509(2)
C2 O1 1.371(2)
C2 C3 1.412(2)
C12 N1 1.331(2)
C12 N2 1.336(2)
C12 N3 1.340(2)
C9 C8 1.363(2)
C5 C6 1.412(2)
C5 C4 1.413(2)
C3 C4 1.349(3)
C14 C15 1.378(3)
C14 C13 1.380(2)
C13 C18 1.388(2)
C13 N2 1.389(2)
C8 C7 1.395(3)
C18 C17 1.375(2)
C18 N3 1.397(2)
C6 C7 1.350(3)
C16 C15 1.384(3)
C16 C17 1.385(2)
C11 N1 1.465(2)
O5 C21 1.239(2)
O4 C21 1.264(2)
C21 C22 1.497(3)
C19 O3 1.213(2)
C19 O2 1.307(2)
C19 C20 1.492(3)
